data_8101312
loop_
_publ_author_name
'Fratzky, Dietmar'
'Scheneider, Matthias'
'Meisel, Manfred'

_publ_section_title
;
Crystal structure of aluminium cyclononaphosphate, Al~3~P~9~O~27~
;
_journal_issue 3
_journal_name_full 'Zeitschrift f\"ur Kristallographie - New Crystal Structures'
_journal_page_first 341
_journal_page_last 342
_journal_volume 215
_journal_year 2000
_chemical_formula_moiety
;
3Al^n-^  [P~9~O~27~]^9-^
;
_chemical_formula_structural 'Al3 P9 O27'
_chemical_formula_sum 'Al3 O27 P9'
_chemical_formula_weight 791.4
_chemical_name_common
;
aluminium cyclononaphosphate
;
_space_group_IT_number 165
_symmetry_cell_setting trigonal
_symmetry_space_group_name_Hall '-P 3 2"c'
_symmetry_space_group_name_H-M 'P -3 c 1'
_cell_angle_alpha 90.00
_cell_angle_beta 90.00
_cell_angle_gamma 120.00
_cell_formula_units_Z 8
_cell_length_a 10.935(2)
_cell_length_b 10.935(2)
_cell_length_c 9.191(2)
_cell_measurement_temperature 293(2)
_cell_volume 951.8(3)
_diffrn_ambient_temperature 293(2)
_exptl_crystal_density_diffrn 1.702
_cod_database_code 8101312

loop_
_symmetry_equiv_pos_as_xyz
'x, y, z'
'-y, x-y, z'
'-x+y, -x, z'
'y, x, -z+1/2'
'x-y, -y, -z+1/2'
'-x, -x+y, -z+1/2'
'-x, -y, -z'
'y, -x+y, -z'
'x-y, x, -z'
'-y, -x, z-1/2'
'-x+y, y, z-1/2'
'x, x-y, z-1/2'

loop_
_atom_site_label
_atom_site_type_symbol
_atom_site_fract_x
_atom_site_fract_y
_atom_site_fract_z
_atom_site_U_iso_or_equiv
_atom_site_adp_type
_atom_site_occupancy
_atom_site_calc_flag
_atom_site_refinement_flags
_atom_site_disorder_assembly
_atom_site_disorder_group
P1 P 0.20517(10) 0.0000 0.2500 0.0071(2) Uani 1 d S . .
Al1 Al 0.0000 0.0000 0.0000 0.0076(4) Uani 1 d S . .
Al2 Al 0.6667 0.3333 -0.00211(17) 0.0102(3) Uani 1 d S . .
P2 P 0.44583(8) 0.28727(8) 0.24318(8) 0.00663(19) Uani 1 d . . .
O1 O 0.1175(2) -0.0383(2) 0.1165(3) 0.0128(5) Uani 1 d . . .
O2 O 0.5359(2) 0.3541(2) 0.1143(3) 0.0147(5) Uani 1 d . . .
O3 O 0.6831(3) 0.4839(3) -0.1145(3) 0.0194(5) Uani 1 d . . .
O4 O 0.3590(2) 0.1227(2) 0.2150(3) 0.0126(5) Uani 1 d . . .
O5 O 0.3239(3) 0.3239(3) 0.2500 0.0116(6) Uani 1 d S . .

loop_
_atom_site_aniso_label
_atom_site_aniso_U_11
_atom_site_aniso_U_22
_atom_site_aniso_U_33
_atom_site_aniso_U_23
_atom_site_aniso_U_13
_atom_site_aniso_U_12
P1 0.0063(3) 0.0060(4) 0.0090(5) 0.0009(4) 0.00043(18) 0.0030(2)
Al1 0.0083(6) 0.0083(6) 0.0061(10) 0.000 0.000 0.0042(3)
Al2 0.0109(4) 0.0109(4) 0.0086(7) 0.000 0.000 0.0055(2)
P2 0.0060(3) 0.0058(3) 0.0084(3) 0.0001(3) 0.0000(3) 0.0032(3)
O1 0.0141(10) 0.0138(10) 0.0122(10) 0.0001(8) -0.0041(8) 0.0084(9)
O2 0.0155(11) 0.0116(10) 0.0166(11) 0.0049(9) 0.0093(9) 0.0064(9)
O3 0.0260(13) 0.0199(12) 0.0144(12) 0.0094(9) 0.0048(10) 0.0130(11)
O4 0.0090(10) 0.0047(9) 0.0230(12) -0.0003(8) 0.0060(8) 0.0025(8)
O5 0.0075(10) 0.0075(10) 0.0220(17) 0.0002(6) -0.0002(6) 0.0055(11)

loop_
_geom_bond_atom_site_label_1
_geom_bond_atom_site_label_2
_geom_bond_distance
_geom_bond_site_symmetry_2
_geom_bond_publ_flag
P1 O1 1.483(2) . ?
P1 O1 1.483(2) 5 ?
P1 O4 1.574(2) 5 ?
P1 O4 1.574(2) . ?
Al1 O1 1.874(2) 2 ?
Al1 O1 1.874(2) . ?
Al1 O1 1.874(2) 8 ?
Al1 O1 1.874(2) 3 ?
Al1 O1 1.874(2) 9 ?
Al1 O1 1.874(2) 7 ?
Al2 O3 1.875(3) 3_665 ?
Al2 O3 1.875(3) 2_655 ?
Al2 O3 1.875(3) . ?
Al2 O2 1.888(2) 2_655 ?
Al2 O2 1.888(2) 3_665 ?
Al2 O2 1.888(2) . ?
P2 O3 1.469(2) 10_666 ?
P2 O2 1.479(2) . ?
P2 O5 1.5737(12) . ?
P2 O4 1.580(2) . ?
O3 P2 1.469(2) 10_665 ?
O5 P2 1.5737(12) 4 ?
